data_4066147
loop_
_publ_author_name
'Panda, Tarun K.'
'Kaneko, Hiroshi'
'Pal, Kuntal'
'Tsurugi, Hayato'
'Mashima, Kazushi'

_publ_section_title
;
 Salt Metathesis and Direct Reduction Reactions Leading to Group 3 Metal
 Complexes with
 aN,N&#x2032;-Bis(2,6-diisopropylphenyl)-1,4-diaza-1,3-butadiene Ligand
 and Their Solid-State Structures
;
_journal_issue 11
_journal_name_full Organometallics
_journal_page_first 2610
_journal_paper_doi 10.1021/om1003144
_journal_volume 29
_journal_year 2010
_chemical_formula_moiety 'C38 H60 I1 N2 O3 Nd1, C4 H8 O'
_chemical_formula_sum 'C42 H68 I N2 Nd O4'
_chemical_formula_weight 936.12
_chemical_name_common 8
_chemical_name_systematic
;
 ?
;
_space_group_IT_number 15
_symmetry_cell_setting monoclinic
_symmetry_space_group_name_Hall '-C 2yc'
_symmetry_space_group_name_H-M 'C 1 2/c 1'
_atom_sites_solution_hydrogens geom
_atom_sites_solution_primary direct
_atom_sites_solution_secondary difmap
_audit_creation_method SHELXL-97
_cell_angle_alpha 90.00
_cell_angle_beta 110.395(6)
_cell_angle_gamma 90.00
_cell_formula_units_Z 8
_cell_length_a 37.702(9)
_cell_length_b 13.601(5)
_cell_length_c 18.875(5)
_cell_measurement_temperature 113(1)
_cell_measurement_theta_max 27.4855
_cell_measurement_theta_min 3.091
_cell_volume 9072(5)
_computing_cell_refinement 'CrystalClear (Rigaku Inc., 2007)'
_computing_data_collection 'CrystalClear (Rigaku Inc., 2007)'
_computing_data_reduction 'CrystalClear (Rigaku Inc., 2007)'
_computing_molecular_graphics Ortep-3
_computing_publication_material WinGX
_computing_structure_refinement 'SHELXL-97 (Sheldrick, 1997)'
_computing_structure_solution 'SIR 97'
_diffrn_ambient_temperature 113(1)
_diffrn_detector_area_resol_mean 14.6306
_diffrn_measured_fraction_theta_full 0.769
_diffrn_measured_fraction_theta_max 0.769
_diffrn_measurement_device_details 'AFC10: Fixed Chi 2 circle'
_diffrn_measurement_device_type 'Mercury CCD (2x2 bin mode)'
_diffrn_measurement_method dtprofit.ref
_diffrn_radiation_monochromator graphite
_diffrn_radiation_source 'Rotating Anode'
_diffrn_radiation_type MoK\a
_diffrn_radiation_wavelength 0.71075
_diffrn_reflns_av_R_equivalents 0.0721
_diffrn_reflns_av_sigmaI/netI 0.1492
_diffrn_reflns_limit_h_max 39
_diffrn_reflns_limit_h_min -48
_diffrn_reflns_limit_k_max 17
_diffrn_reflns_limit_k_min -17
_diffrn_reflns_limit_l_max 24
_diffrn_reflns_limit_l_min -20
_diffrn_reflns_number 21125
_diffrn_reflns_theta_full 27.52
_diffrn_reflns_theta_max 27.52
_diffrn_reflns_theta_min 3.09
_exptl_absorpt_coefficient_mu 1.867
_exptl_absorpt_correction_T_max 0.8786
_exptl_absorpt_correction_T_min 1.0000
_exptl_absorpt_correction_type multi-scan
_exptl_absorpt_process_details
;
Higashi, H. (1995), ABSCOR: Program for Absorption
Correction, Rigaku Corporation, Tokyo, Japan.
;
_exptl_crystal_colour Green
_exptl_crystal_density_diffrn 1.371
_exptl_crystal_density_method 'not measured'
_exptl_crystal_description Block
_exptl_crystal_F_000 4039
_exptl_crystal_size_max 0.2500
_exptl_crystal_size_mid 0.1600
_exptl_crystal_size_min 0.0800
_refine_diff_density_max 1.942
_refine_diff_density_min -0.771
_refine_diff_density_rms 0.148
_refine_ls_extinction_method none
_refine_ls_goodness_of_fit_ref 0.823
_refine_ls_hydrogen_treatment constr
_refine_ls_matrix_type full
_refine_ls_number_parameters 453
_refine_ls_number_reflns 8033
_refine_ls_number_restraints 0
_refine_ls_restrained_S_all 0.823
_refine_ls_R_factor_all 0.1160
_refine_ls_R_factor_gt 0.0535
_refine_ls_shift/su_max 0.001
_refine_ls_shift/su_mean 0.000
_refine_ls_structure_factor_coef Fsqd
_refine_ls_weighting_details 'calc w=1/[\s^2^(Fo^2^)+(0.0843P)^2^+0.0000P] where P=(Fo^2^+2Fc^2^)/3'
_refine_ls_weighting_scheme calc
_refine_ls_wR_factor_gt 0.1259
_refine_ls_wR_factor_ref 0.1591
_reflns_number_gt 3598
_reflns_number_total 8033
_reflns_threshold_expression >2sigma(I)
_cod_data_source_file om1003144_si_002.cif
_cod_data_source_block complex8
_cod_depositor_comments
;
The following automatic conversions were performed:

'_exptl_absorpt_correction_type' value 'Multi-scan' changed to
'multi-scan' according to
/home/saulius/struct/CIF-dictionaries/cif_core.dic dictionary named
'cif_core.dic' version 2.4.1 from 2010-06-29.

Automatic conversion script
Id: cif_fix_values 1715 2011-07-08 13:25:40Z adriana 
;
_cod_original_sg_symbol_H-M C2/c
_cod_original_formula_sum 'C42 H68 I1 N2 Nd1 O4'
_cod_database_code 4066147

loop_
_symmetry_equiv_pos_as_xyz
'x, y, z'
'-x, y, -z+1/2'
'x+1/2, y+1/2, z'
'-x+1/2, y+1/2, -z+1/2'
'-x, -y, -z'
'x, -y, z-1/2'
'-x+1/2, -y+1/2, -z'
'x+1/2, -y+1/2, z-1/2'

loop_
_atom_site_label
_atom_site_type_symbol
_atom_site_fract_x
_atom_site_fract_y
_atom_site_fract_z
_atom_site_U_iso_or_equiv
_atom_site_adp_type
_atom_site_occupancy
_atom_site_symmetry_multiplicity
_atom_site_calc_flag
_atom_site_refinement_flags
Nd1 Nd 0.108980(13) 0.36246(3) 0.11503(3) 0.03194(16) Uani 1 1 d .
I1 I 0.068284(18) 0.51623(5) -0.02040(4) 0.0556(2) Uani 1 1 d .
O1 O 0.13080(19) 0.3010(5) 0.0130(3) 0.0518(18) Uani 1 1 d .
O2 O 0.04385(15) 0.2771(5) 0.0618(3) 0.0429(16) Uani 1 1 d .
O3 O 0.07290(16) 0.4446(5) 0.1851(4) 0.0549(19) Uani 1 1 d .
N1 N 0.16173(17) 0.4188(5) 0.2101(4) 0.0259(16) Uani 1 1 d .
N2 N 0.12587(16) 0.2260(4) 0.1881(3) 0.0217(15) Uani 1 1 d .
C2 C 0.1637(2) 0.2418(6) 0.1937(4) 0.028(2) Uani 1 1 d .
H2 H 0.1779 0.1875 0.1898 0.034 Uiso 1 1 calc R
C4 C 0.1819(2) 0.5900(6) 0.2265(4) 0.028(2) Uani 1 1 d .
C15 C 0.1163(2) 0.1312(6) 0.2061(5) 0.031(2) Uani 1 1 d .
C20 C 0.1138(2) 0.0493(6) 0.1577(4) 0.030(2) Uani 1 1 d .
C9 C 0.2129(2) 0.3768(7) 0.3690(5) 0.036(2) Uani 1 1 d .
H9 H 0.1928 0.3349 0.3359 0.044 Uiso 1 1 calc R
C16 C 0.1090(2) 0.1151(6) 0.2725(5) 0.031(2) Uani 1 1 d .
C25 C 0.1122(3) 0.2004(7) 0.3275(5) 0.044(2) Uani 1 1 d .
H25 H 0.1215 0.2577 0.3075 0.053 Uiso 1 1 calc R
C8 C 0.2117(2) 0.4714(6) 0.3276(4) 0.029(2) Uani 1 1 d .
C1 C 0.1805(2) 0.3304(6) 0.2042(5) 0.033(2) Uani 1 1 d .
H1 H 0.2057 0.3339 0.2079 0.039 Uiso 1 1 calc R
C17 C 0.0994(2) 0.0243(7) 0.2911(5) 0.037(2) Uani 1 1 d .
H17 H 0.0948 0.0155 0.3359 0.045 Uiso 1 1 calc R
C3 C 0.1849(2) 0.4926(6) 0.2549(5) 0.028(2) Uani 1 1 d .
C19 C 0.1032(2) -0.0419(6) 0.1769(5) 0.040(2) Uani 1 1 d .
H19 H 0.1005 -0.0947 0.1441 0.048 Uiso 1 1 calc R
C6 C 0.2357(2) 0.6392(7) 0.3349(5) 0.040(2) Uani 1 1 d .
H6 H 0.2530 0.6871 0.3607 0.048 Uiso 1 1 calc R
C7 C 0.2376(2) 0.5465(6) 0.3631(5) 0.033(2) Uani 1 1 d .
H7 H 0.2569 0.5319 0.4083 0.039 Uiso 1 1 calc R
C27 C 0.1088(4) 0.2651(9) -0.0616(5) 0.073(4) Uani 1 1 d .
H27A H 0.0880 0.3096 -0.0862 0.087 Uiso 1 1 calc R
H27B H 0.0984 0.2007 -0.0583 0.087 Uiso 1 1 calc R
C5 C 0.2076(2) 0.6602(6) 0.2669(5) 0.040(2) Uani 1 1 d .
H5 H 0.2059 0.7236 0.2475 0.048 Uiso 1 1 calc R
C18 C 0.0967(2) -0.0554(7) 0.2425(6) 0.042(2) Uani 1 1 d .
H18 H 0.0904 -0.1174 0.2552 0.051 Uiso 1 1 calc R
C14 C 0.1340(3) 0.7139(7) 0.1504(6) 0.068(4) Uani 1 1 d .
H14A H 0.1516 0.7666 0.1544 0.102 Uiso 1 1 calc R
H14B H 0.1255 0.7162 0.1927 0.102 Uiso 1 1 calc R
H14C H 0.1128 0.7208 0.1044 0.102 Uiso 1 1 calc R
C24 C 0.1408(4) 0.1799(9) 0.4059(6) 0.101(5) Uani 1 1 d .
H24A H 0.1314 0.1283 0.4293 0.151 Uiso 1 1 calc R
H24B H 0.1445 0.2384 0.4361 0.151 Uiso 1 1 calc R
H24C H 0.1644 0.1601 0.4018 0.151 Uiso 1 1 calc R
C21 C 0.1204(2) 0.0595(7) 0.0810(5) 0.040(2) Uani 1 1 d .
H21 H 0.1233 0.1296 0.0721 0.048 Uiso 1 1 calc R
C13 C 0.1715(3) 0.6090(9) 0.0913(5) 0.073(4) Uani 1 1 d .
H13A H 0.1526 0.6161 0.0420 0.109 Uiso 1 1 calc R
H13B H 0.1834 0.5459 0.0952 0.109 Uiso 1 1 calc R
H13C H 0.1902 0.6598 0.0991 0.109 Uiso 1 1 calc R
C12 C 0.1532(2) 0.6173(6) 0.1501(5) 0.038(2) Uani 1 1 d .
H12 H 0.1334 0.5670 0.1380 0.046 Uiso 1 1 calc R
C11 C 0.2501(3) 0.3216(7) 0.3846(6) 0.055(3) Uani 1 1 d .
H11A H 0.2549 0.3130 0.3382 0.083 Uiso 1 1 calc R
H11B H 0.2485 0.2585 0.4061 0.083 Uiso 1 1 calc R
H11C H 0.2704 0.3587 0.4195 0.083 Uiso 1 1 calc R
C22 C 0.0869(3) 0.0217(8) 0.0168(5) 0.058(3) Uani 1 1 d .
H22A H 0.0910 0.0324 -0.0301 0.086 Uiso 1 1 calc R
H22B H 0.0645 0.0559 0.0160 0.086 Uiso 1 1 calc R
H22C H 0.0840 -0.0474 0.0235 0.086 Uiso 1 1 calc R
C38 C 0.0890(3) 0.4863(9) 0.2608(5) 0.066(4) Uani 1 1 d .
H38A H 0.1148 0.5078 0.2706 0.080 Uiso 1 1 calc R
H38B H 0.0890 0.4380 0.2986 0.080 Uiso 1 1 calc R
C23 C 0.1560(3) 0.0074(7) 0.0831(6) 0.053(3) Uani 1 1 d .
H23A H 0.1536 -0.0617 0.0907 0.080 Uiso 1 1 calc R
H23B H 0.1771 0.0332 0.1238 0.080 Uiso 1 1 calc R
H23C H 0.1600 0.0176 0.0361 0.080 Uiso 1 1 calc R
C10 C 0.2040(3) 0.3939(7) 0.4405(5) 0.051(3) Uani 1 1 d .
H10A H 0.2195 0.4463 0.4691 0.077 Uiso 1 1 calc R
H10B H 0.2090 0.3349 0.4703 0.077 Uiso 1 1 calc R
H10C H 0.1778 0.4113 0.4272 0.077 Uiso 1 1 calc R
C31 C 0.0152(3) 0.2812(9) -0.0117(5) 0.065(3) Uani 1 1 d .
H31A H 0.0256 0.2622 -0.0500 0.078 Uiso 1 1 calc R
H31B H 0.0052 0.3474 -0.0226 0.078 Uiso 1 1 calc R
C32 C -0.0148(3) 0.2127(10) -0.0113(7) 0.080(4) Uani 1 1 d .
H32A H -0.0386 0.2473 -0.0218 0.096 Uiso 1 1 calc R
H32B H -0.0182 0.1620 -0.0493 0.096 Uiso 1 1 calc R
C35 C 0.0349(3) 0.4803(10) 0.1555(7) 0.080(4) Uani 1 1 d .
H35A H 0.0264 0.4853 0.1009 0.096 Uiso 1 1 calc R
H35B H 0.0179 0.4365 0.1690 0.096 Uiso 1 1 calc R
C34 C 0.0282(3) 0.2179(10) 0.1075(6) 0.072(4) Uani 1 1 d .
H34A H 0.0469 0.1707 0.1365 0.086 Uiso 1 1 calc R
H34B H 0.0215 0.2597 0.1426 0.086 Uiso 1 1 calc R
C30 C 0.1655(4) 0.3294(12) 0.0098(7) 0.110(6) Uani 1 1 d .
H30A H 0.1850 0.2842 0.0387 0.132 Uiso 1 1 calc R
H30B H 0.1719 0.3947 0.0310 0.132 Uiso 1 1 calc R
C26 C 0.0741(3) 0.2281(10) 0.3322(8) 0.106(5) Uani 1 1 d .
H26A H 0.0651 0.1755 0.3555 0.159 Uiso 1 1 calc R
H26B H 0.0563 0.2395 0.2823 0.159 Uiso 1 1 calc R
H26C H 0.0767 0.2867 0.3619 0.159 Uiso 1 1 calc R
C33 C -0.0028(4) 0.1703(13) 0.0625(10) 0.133(7) Uani 1 1 d .
H33A H -0.0229 0.1755 0.0833 0.159 Uiso 1 1 calc R
H33B H 0.0029 0.1012 0.0598 0.159 Uiso 1 1 calc R
C37 C 0.0650(4) 0.5696(12) 0.2628(7) 0.123(6) Uani 1 1 d .
H37A H 0.0540 0.5606 0.3018 0.147 Uiso 1 1 calc R
H37B H 0.0794 0.6303 0.2727 0.147 Uiso 1 1 calc R
C28 C 0.1346(5) 0.2595(13) -0.1046(7) 0.124(6) Uani 1 1 d .
H28A H 0.1452 0.1941 -0.1022 0.148 Uiso 1 1 calc R
H28B H 0.1218 0.2775 -0.1571 0.148 Uiso 1 1 calc R
C36 C 0.0354(5) 0.5718(16) 0.1874(9) 0.216(14) Uani 1 1 d .
H36A H 0.0110 0.5861 0.1916 0.259 Uiso 1 1 calc R
H36B H 0.0410 0.6222 0.1564 0.259 Uiso 1 1 calc R
C29 C 0.1629(6) 0.3291(14) -0.0670(10) 0.190(12) Uani 1 1 d .
H29A H 0.1870 0.3107 -0.0711 0.228 Uiso 1 1 calc R
H29B H 0.1560 0.3939 -0.0890 0.228 Uiso 1 1 calc R
O4 O 0.2505(2) 0.4031(7) 0.1389(6) 0.103(3) Uani 1 1 d .
C100 C 0.2740(4) 0.4716(9) 0.1999(6) 0.075(3) Uani 1 1 d .
H10D H 0.2589 0.5037 0.2255 0.090 Uiso 1 1 calc R
H10E H 0.2949 0.4374 0.2367 0.090 Uiso 1 1 calc R
C102 C 0.2966(4) 0.4772(9) 0.0995(6) 0.075(3) Uani 1 1 d .
H10F H 0.2909 0.5107 0.0514 0.090 Uiso 1 1 calc R
H10G H 0.3231 0.4585 0.1182 0.090 Uiso 1 1 calc R
C103 C 0.2714(4) 0.3896(9) 0.0923(8) 0.090(4) Uani 1 1 d .
H10H H 0.2547 0.3823 0.0403 0.108 Uiso 1 1 calc R
H10I H 0.2866 0.3305 0.1069 0.108 Uiso 1 1 calc R
C101 C 0.2870(4) 0.5406(10) 0.1558(8) 0.088(4) Uani 1 1 d .
H10J H 0.3091 0.5762 0.1877 0.106 Uiso 1 1 calc R
H10K H 0.2672 0.5875 0.1304 0.106 Uiso 1 1 calc R

loop_
_atom_site_aniso_label
_atom_site_aniso_U_11
_atom_site_aniso_U_22
_atom_site_aniso_U_33
_atom_site_aniso_U_23
_atom_site_aniso_U_13
_atom_site_aniso_U_12
Nd1 0.0340(3) 0.0281(3) 0.0270(3) 0.0032(2) 0.0023(2) 0.0005(2)
I1 0.0508(4) 0.0439(4) 0.0501(4) 0.0178(3) -0.0104(3) -0.0051(3)
O1 0.067(5) 0.062(5) 0.028(4) 0.005(3) 0.019(3) -0.003(4)
O2 0.034(3) 0.050(4) 0.036(4) 0.005(3) 0.002(3) -0.008(3)
O3 0.041(4) 0.070(5) 0.045(4) -0.015(4) 0.002(3) 0.016(4)
N1 0.024(4) 0.026(4) 0.024(4) 0.001(3) 0.003(3) -0.008(3)
N2 0.026(4) 0.015(3) 0.019(4) 0.004(3) 0.001(3) -0.005(3)
C2 0.024(5) 0.034(5) 0.022(5) -0.001(4) 0.001(4) -0.005(4)
C4 0.036(5) 0.030(5) 0.023(5) 0.004(4) 0.015(4) 0.006(4)
C15 0.030(5) 0.025(4) 0.040(5) -0.003(4) 0.014(4) 0.004(4)
C20 0.036(5) 0.033(5) 0.018(5) 0.009(4) 0.008(4) 0.004(4)
C9 0.037(5) 0.041(6) 0.028(5) -0.003(4) 0.008(4) -0.010(4)
C16 0.038(5) 0.030(5) 0.029(5) 0.004(4) 0.016(4) -0.003(4)
C25 0.065(7) 0.034(5) 0.045(6) 0.008(5) 0.033(5) 0.001(5)
C8 0.037(5) 0.037(5) 0.018(5) -0.006(4) 0.014(4) -0.003(4)
C1 0.030(5) 0.022(4) 0.046(6) -0.003(4) 0.014(4) -0.003(4)
C17 0.037(5) 0.037(5) 0.041(6) 0.011(5) 0.016(4) -0.010(4)
C3 0.024(4) 0.029(5) 0.036(5) -0.001(4) 0.018(4) 0.001(4)
C19 0.048(6) 0.023(5) 0.047(6) -0.012(4) 0.014(5) -0.005(4)
C6 0.038(5) 0.033(5) 0.047(6) 0.000(5) 0.013(5) -0.015(4)
C7 0.026(5) 0.035(5) 0.035(5) 0.003(4) 0.008(4) 0.003(4)
C27 0.120(10) 0.062(8) 0.025(6) -0.007(6) 0.012(7) 0.005(7)
C5 0.046(6) 0.030(5) 0.043(6) -0.008(4) 0.013(5) -0.006(4)
C18 0.037(5) 0.037(6) 0.056(7) 0.017(5) 0.020(5) 0.001(4)
C14 0.079(8) 0.037(6) 0.060(7) 0.002(6) -0.013(6) 0.013(6)
C24 0.133(11) 0.069(9) 0.061(9) -0.011(7) -0.015(8) -0.028(9)
C21 0.058(6) 0.031(5) 0.037(6) -0.009(4) 0.022(5) -0.010(5)
C13 0.065(7) 0.123(12) 0.027(6) 0.012(6) 0.012(5) -0.021(7)
C12 0.048(6) 0.025(5) 0.041(6) -0.004(4) 0.014(5) -0.015(4)
C11 0.062(7) 0.042(6) 0.055(7) 0.015(5) 0.013(6) 0.015(5)
C22 0.055(7) 0.068(8) 0.047(7) -0.016(6) 0.013(5) -0.001(6)
C38 0.054(7) 0.104(10) 0.031(6) -0.012(6) 0.002(5) 0.019(7)
C23 0.056(7) 0.058(7) 0.055(7) -0.012(6) 0.031(5) -0.008(5)
C10 0.072(7) 0.044(6) 0.037(6) 0.005(5) 0.018(5) -0.012(5)
C31 0.053(6) 0.076(9) 0.037(6) 0.008(6) -0.021(5) -0.016(6)
C32 0.067(8) 0.085(10) 0.071(9) -0.020(8) 0.004(7) -0.040(7)
C35 0.043(7) 0.112(12) 0.069(8) -0.018(8) -0.002(6) 0.043(7)
C34 0.046(7) 0.097(10) 0.064(8) 0.031(7) 0.008(6) -0.005(7)
C30 0.124(12) 0.157(16) 0.075(9) -0.039(9) 0.068(9) -0.086(11)
C26 0.089(10) 0.106(12) 0.137(13) -0.051(10) 0.055(9) 0.023(9)
C33 0.084(10) 0.186(18) 0.136(15) 0.043(13) 0.049(11) -0.073(11)
C37 0.133(13) 0.148(16) 0.058(9) -0.038(10) -0.004(9) 0.057(12)
C28 0.156(14) 0.155(17) 0.065(9) -0.061(10) 0.044(10) 0.001(13)
C36 0.171(17) 0.26(2) 0.115(14) -0.123(15) -0.081(13) 0.170(17)
C29 0.29(3) 0.19(2) 0.188(18) -0.144(17) 0.216(19) -0.171(19)
O4 0.077(6) 0.125(9) 0.133(8) -0.049(7) 0.067(6) -0.036(6)
C100 0.120(7) 0.081(7) 0.041(5) -0.020(5) 0.048(5) 0.002(6)
C102 0.120(7) 0.081(7) 0.041(5) -0.020(5) 0.048(5) 0.002(6)
C103 0.133(12) 0.053(8) 0.119(11) -0.011(8) 0.087(10) -0.025(8)
C101 0.082(9) 0.083(11) 0.116(11) -0.022(9) 0.053(8) -0.021(8)

loop_
_atom_type_symbol
_atom_type_description
_atom_type_scat_dispersion_real
_atom_type_scat_dispersion_imag
_atom_type_scat_source
C C 0.0030 0.0020 'International Tables Vol C Tables 4.2.6.8 and 6.1.1.4'
H H 0.0000 0.0000 'International Tables Vol C Tables 4.2.6.8 and 6.1.1.4'
I I -0.4740 1.8120 'International Tables Vol C Tables 4.2.6.8 and 6.1.1.4'
N N 0.0060 0.0030 'International Tables Vol C Tables 4.2.6.8 and 6.1.1.4'
Nd Nd -0.1940 3.0180 'International Tables Vol C Tables 4.2.6.8 and 6.1.1.4'
O O 0.0110 0.0060 'International Tables Vol C Tables 4.2.6.8 and 6.1.1.4'

loop_
_geom_angle_atom_site_label_1
_geom_angle_atom_site_label_2
_geom_angle_atom_site_label_3
_geom_angle
N2 Nd1 N1 79.3(2)
N2 Nd1 O3 97.8(2)
N1 Nd1 O3 85.4(2)
N2 Nd1 O1 95.6(2)
N1 Nd1 O1 106.7(2)
O3 Nd1 O1 163.5(2)
N2 Nd1 O2 84.0(2)
N1 Nd1 O2 154.3(2)
O3 Nd1 O2 77.6(2)
O1 Nd1 O2 94.2(2)
N2 Nd1 C2 32.1(2)
N1 Nd1 C2 58.4(2)
O3 Nd1 C2 116.5(2)
O1 Nd1 C2 79.8(2)
O2 Nd1 C2 112.9(2)
N2 Nd1 C1 58.3(2)
N1 Nd1 C1 32.1(2)
O3 Nd1 C1 111.1(2)
O1 Nd1 C1 84.2(2)
O2 Nd1 C1 141.8(2)
C2 Nd1 C1 29.2(2)
N2 Nd1 I1 164.23(14)
N1 Nd1 I1 116.30(16)
O3 Nd1 I1 86.15(16)
O1 Nd1 I1 78.46(15)
O2 Nd1 I1 81.88(13)
C2 Nd1 I1 154.53(18)
C1 Nd1 I1 134.31(18)
C30 O1 C27 106.3(9)
C30 O1 Nd1 120.8(7)
C27 O1 Nd1 129.3(7)
C31 O2 C34 105.8(7)
C31 O2 Nd1 130.8(6)
C34 O2 Nd1 123.2(5)
C35 O3 C38 105.5(8)
C35 O3 Nd1 127.5(6)
C38 O3 Nd1 125.6(5)
C3 N1 C1 115.5(6)
C3 N1 Nd1 153.8(5)
C1 N1 Nd1 88.6(4)
C15 N2 C2 117.3(6)
C15 N2 Nd1 148.5(5)
C2 N2 Nd1 89.0(4)
C1 C2 N2 124.0(8)
C1 C2 Nd1 76.2(5)
N2 C2 Nd1 58.8(4)
C1 C2 H2 118.0
N2 C2 H2 118.0
Nd1 C2 H2 143.6
C5 C4 C3 119.3(8)
C5 C4 C12 118.9(8)
C3 C4 C12 121.6(8)
C16 C15 N2 120.5(8)
C16 C15 C20 117.8(8)
N2 C15 C20 121.7(8)
C19 C20 C15 119.4(8)
C19 C20 C21 118.4(8)
C15 C20 C21 122.0(8)
C8 C9 C10 110.8(7)
C8 C9 C11 112.6(7)
C10 C9 C11 112.1(8)
C8 C9 H9 107.0
C10 C9 H9 107.0
C11 C9 H9 107.0
C17 C16 C15 121.8(8)
C17 C16 C25 118.4(8)
C15 C16 C25 119.8(8)
C24 C25 C16 112.5(8)
C24 C25 C26 110.6(10)
C16 C25 C26 111.9(8)
C24 C25 H25 107.2
C16 C25 H25 107.2
C26 C25 H25 107.2
C7 C8 C3 117.0(8)
C7 C8 C9 118.9(7)
C3 C8 C9 124.1(7)
C2 C1 N1 123.4(8)
C2 C1 Nd1 74.5(5)
N1 C1 Nd1 59.3(4)
C2 C1 H1 118.3
N1 C1 H1 118.3
Nd1 C1 H1 145.1
C16 C17 C18 119.9(9)
C16 C17 H17 120.1
C18 C17 H17 120.1
N1 C3 C4 119.3(7)
N1 C3 C8 121.4(7)
C4 C3 C8 119.3(7)
C18 C19 C20 121.3(9)
C18 C19 H19 119.4
C20 C19 H19 119.4
C5 C6 C7 118.3(8)
C5 C6 H6 120.8
C7 C6 H6 120.8
C8 C7 C6 123.5(8)
C8 C7 H7 118.2
C6 C7 H7 118.2
O1 C27 C28 106.8(10)
O1 C27 H27A 110.4
C28 C27 H27A 110.4
O1 C27 H27B 110.4
C28 C27 H27B 110.4
H27A C27 H27B 108.6
C6 C5 C4 122.1(9)
C6 C5 H5 118.9
C4 C5 H5 118.9
C19 C18 C17 119.8(9)
C19 C18 H18 120.1
C17 C18 H18 120.1
C12 C14 H14A 109.5
C12 C14 H14B 109.5
H14A C14 H14B 109.5
C12 C14 H14C 109.5
H14A C14 H14C 109.5
H14B C14 H14C 109.5
C25 C24 H24A 109.5
C25 C24 H24B 109.5
H24A C24 H24B 109.5
C25 C24 H24C 109.5
H24A C24 H24C 109.5
H24B C24 H24C 109.5
C22 C21 C23 110.5(8)
C22 C21 C20 111.0(7)
C23 C21 C20 111.2(7)
C22 C21 H21 108.0
C23 C21 H21 108.0
C20 C21 H21 108.0
C12 C13 H13A 109.5
C12 C13 H13B 109.5
H13A C13 H13B 109.5
C12 C13 H13C 109.5
H13A C13 H13C 109.5
H13B C13 H13C 109.5
C14 C12 C13 114.5(9)
C14 C12 C4 113.3(7)
C13 C12 C4 109.1(8)
C14 C12 H12 106.4
C13 C12 H12 106.4
C4 C12 H12 106.4
C9 C11 H11A 109.5
C9 C11 H11B 109.5
H11A C11 H11B 109.5
C9 C11 H11C 109.5
H11A C11 H11C 109.5
H11B C11 H11C 109.5
C21 C22 H22A 109.5
C21 C22 H22B 109.5
H22A C22 H22B 109.5
C21 C22 H22C 109.5
H22A C22 H22C 109.5
H22B C22 H22C 109.5
O3 C38 C37 106.2(8)
O3 C38 H38A 110.5
C37 C38 H38A 110.5
O3 C38 H38B 110.5
C37 C38 H38B 110.5
H38A C38 H38B 108.7
C21 C23 H23A 109.5
C21 C23 H23B 109.5
H23A C23 H23B 109.5
C21 C23 H23C 109.5
H23A C23 H23C 109.5
H23B C23 H23C 109.5
C9 C10 H10A 109.5
C9 C10 H10B 109.5
H10A C10 H10B 109.5
C9 C10 H10C 109.5
H10A C10 H10C 109.5
H10B C10 H10C 109.5
O2 C31 C32 107.0(9)
O2 C31 H31A 110.3
C32 C31 H31A 110.3
O2 C31 H31B 110.3
C32 C31 H31B 110.3
H31A C31 H31B 108.6
C33 C32 C31 106.3(9)
C33 C32 H32A 110.5
C31 C32 H32A 110.5
C33 C32 H32B 110.5
C31 C32 H32B 110.5
H32A C32 H32B 108.7
C36 C35 O3 106.0(10)
C36 C35 H35A 110.5
O3 C35 H35A 110.5
C36 C35 H35B 110.5
O3 C35 H35B 110.5
H35A C35 H35B 108.7
C33 C34 O2 109.7(10)
C33 C34 H34A 109.7
O2 C34 H34A 109.7
C33 C34 H34B 109.7
O2 C34 H34B 109.7
H34A C34 H34B 108.2
O1 C30 C29 108.4(11)
O1 C30 H30A 110.0
C29 C30 H30A 110.0
O1 C30 H30B 110.0
C29 C30 H30B 110.0
H30A C30 H30B 108.4
C25 C26 H26A 109.5
C25 C26 H26B 109.5
H26A C26 H26B 109.5
C25 C26 H26C 109.5
H26A C26 H26C 109.5
H26B C26 H26C 109.5
C34 C33 C32 109.2(11)
C34 C33 H33A 109.8
C32 C33 H33A 109.8
C34 C33 H33B 109.8
C32 C33 H33B 109.8
H33A C33 H33B 108.3
C36 C37 C38 105.0(11)
C36 C37 H37A 110.7
C38 C37 H37A 110.7
C36 C37 H37B 110.7
C38 C37 H37B 110.7
H37A C37 H37B 108.8
C29 C28 C27 102.5(11)
C29 C28 H28A 111.3
C27 C28 H28A 111.3
C29 C28 H28B 111.3
C27 C28 H28B 111.3
H28A C28 H28B 109.2
C35 C36 C37 107.2(13)
C35 C36 H36A 110.3
C37 C36 H36A 110.3
C35 C36 H36B 110.3
C37 C36 H36B 110.3
H36A C36 H36B 108.5
C30 C29 C28 106.6(12)
C30 C29 H29A 110.4
C28 C29 H29A 110.4
C30 C29 H29B 110.4
C28 C29 H29B 110.4
H29A C29 H29B 108.6
C103 O4 C100 104.7(9)
C101 C100 O4 100.9(9)
C101 C100 H10D 111.6
O4 C100 H10D 111.6
C101 C100 H10E 111.6
O4 C100 H10E 111.6
H10D C100 H10E 109.4
C103 C102 C101 102.6(10)
C103 C102 H10F 111.2
C101 C102 H10F 111.2
C103 C102 H10G 111.2
C101 C102 H10G 111.2
H10F C102 H10G 109.2
O4 C103 C102 108.6(10)
O4 C103 H10H 110.0
C102 C103 H10H 110.0
O4 C103 H10I 110.0
C102 C103 H10I 110.0
H10H C103 H10I 108.3
C100 C101 C102 104.3(11)
C100 C101 H10J 110.9
C102 C101 H10J 110.9
C100 C101 H10K 110.9
C102 C101 H10K 110.9
H10J C101 H10K 108.9

loop_
_geom_bond_atom_site_label_1
_geom_bond_atom_site_label_2
_geom_bond_distance
Nd1 N2 2.267(6)
Nd1 N1 2.297(6)
Nd1 O3 2.470(6)
Nd1 O1 2.487(6)
Nd1 O2 2.582(5)
Nd1 C2 2.649(8)
Nd1 C1 2.670(8)
Nd1 I1 3.2448(10)
O1 C30 1.385(12)
O1 C27 1.449(11)
O2 C31 1.432(9)
O2 C34 1.447(11)
O3 C35 1.431(11)
O3 C38 1.459(11)
N1 C3 1.403(9)
N1 C1 1.419(10)
N2 C15 1.413(9)
N2 C2 1.409(9)
C2 C1 1.343(10)
C2 H2 0.9300
C4 C5 1.384(11)
C4 C3 1.418(11)
C4 C12 1.516(11)
C15 C16 1.391(11)
C15 C20 1.423(11)
C20 C19 1.389(11)
C20 C21 1.558(12)
C9 C8 1.496(11)
C9 C10 1.518(12)
C9 C11 1.526(12)
C9 H9 0.9800
C16 C17 1.365(11)
C16 C25 1.534(12)
C25 C24 1.521(14)
C25 C26 1.520(14)
C25 H25 0.9800
C8 C7 1.411(11)
C8 C3 1.422(11)
C1 H1 0.9300
C17 C18 1.400(12)
C17 H17 0.9300
C19 C18 1.357(12)
C19 H19 0.9300
C6 C5 1.380(12)
C6 C7 1.361(11)
C6 H6 0.9300
C7 H7 0.9300
C27 C28 1.470(16)
C27 H27A 0.9700
C27 H27B 0.9700
C5 H5 0.9300
C18 H18 0.9300
C14 C12 1.502(12)
C14 H14A 0.9600
C14 H14B 0.9600
C14 H14C 0.9600
C24 H24A 0.9600
C24 H24B 0.9600
C24 H24C 0.9600
C21 C22 1.502(12)
C21 C23 1.507(12)
C21 H21 0.9800
C13 C12 1.501(13)
C13 H13A 0.9600
C13 H13B 0.9600
C13 H13C 0.9600
C12 H12 0.9800
C11 H11A 0.9600
C11 H11B 0.9600
C11 H11C 0.9600
C22 H22A 0.9600
C22 H22B 0.9600
C22 H22C 0.9600
C38 C37 1.458(15)
C38 H38A 0.9700
C38 H38B 0.9700
C23 H23A 0.9600
C23 H23B 0.9600
C23 H23C 0.9600
C10 H10A 0.9600
C10 H10B 0.9600
C10 H10C 0.9600
C31 C32 1.467(14)
C31 H31A 0.9700
C31 H31B 0.9700
C32 C33 1.428(16)
C32 H32A 0.9700
C32 H32B 0.9700
C35 C36 1.379(18)
C35 H35A 0.9700
C35 H35B 0.9700
C34 C33 1.347(16)
C34 H34A 0.9700
C34 H34B 0.9700
C30 C29 1.418(17)
C30 H30A 0.9700
C30 H30B 0.9700
C26 H26A 0.9600
C26 H26B 0.9600
C26 H26C 0.9600
C33 H33A 0.9700
C33 H33B 0.9700
C37 C36 1.472(17)
C37 H37A 0.9700
C37 H37B 0.9700
C28 C29 1.418(18)
C28 H28A 0.9700
C28 H28B 0.9700
C36 H36A 0.9700
C36 H36B 0.9700
C29 H29A 0.9700
C29 H29B 0.9700
O4 C103 1.384(13)
O4 C100 1.505(13)
C100 C101 1.447(15)
C100 H10D 0.9700
C100 H10E 0.9700
C102 C103 1.499(15)
C102 C101 1.509(15)
C102 H10F 0.9700
C102 H10G 0.9700
C103 H10H 0.9700
C103 H10I 0.9700
C101 H10J 0.9700
C101 H10K 0.9700
